data_2000655
loop_
_publ_author_name
'Waizumi, K.'
'Masuda, H.'
'Ohtaki, H.'
'Burkov, K. A.'
'Chernykh, L.'

_publ_section_title
;
 Structure of 2RbCl.CuCl~2~.2H~2~O
;
_journal_issue 8
_journal_name_full 'Acta Crystallographica Section C'
_journal_page_first 1374
_journal_page_last 1376
_journal_paper_doi 10.1107/S0108270192000180
_journal_volume 48
_journal_year 1992
_chemical_formula_moiety 'Cl4 Cu1 Rb2,2(H2 O1)'
_chemical_formula_sum 'Cl4 Cu H4 O2 Rb2'
_chemical_formula_weight 412.32
_symmetry_cell_setting tetragonal
_symmetry_space_group_name_Hall '-P 4n 2n'
_symmetry_space_group_name_H-M 'P 42/m n m'
_cell_angle_alpha 90
_cell_angle_beta 90
_cell_angle_gamma 90
_cell_formula_units_Z 2
_cell_length_a 7.596(2)
_cell_length_b 7.596(2)
_cell_length_c 8.027(3)
_cell_volume 463.2(2)
_diffrn_radiation_type Mo
_diffrn_radiation_wavelength 0.71073
_exptl_absorpt_coefficient_mu 13.63
_exptl_crystal_density_diffrn 2.957
_exptl_crystal_F_000 382
_cod_data_source_file as0559.cif
_cod_data_source_block as0559a
_cod_original_cell_volume 463.1(2)
_cod_original_formula_sum 'H4 Cl4 Cu1 O2 Rb2'
_cod_database_code 2000655

loop_
_atom_site_label
_atom_site_fract_x
_atom_site_fract_y
_atom_site_fract_z
Rb .0 .5 .25
Cu .0 .0 .0
Cl(1) .7207(4) -.7207(4) .0
Cl(2) .2101(4) .2101(4) .0
O .0 .0 .2454(9)
H .070(2) .070(2) .31(2)
